data_4065813
loop_
_publ_author_name
'Cabeza, Javier A.'
'del R\'io, Ignacio'
'Fern\'andez-Colinas, Jos\'e M.'
'P\'erez-Carre\~no, Enrique'
'V\'azquez-Garc\'ia, Digna'

_publ_section_title
;
 From Allenes to Edge-Bridging Allyl Ligands or Face-Capping Alkenyl
 Ligands on a Triruthenium Hydrido Carbonyl Cluster: An Experimental and
 DFT Computational Study&#x2020;
;
_journal_issue 21
_journal_name_full Organometallics
_journal_page_first 4818
_journal_paper_doi 10.1021/om100148z
_journal_volume 29
_journal_year 2010
_chemical_formula_moiety 'C17 H22 N2 O8 Ru3 Si'
_chemical_formula_sum 'C17 H22 N2 O8 Ru3 Si'
_chemical_formula_weight 713.67
_chemical_name_systematic
;
 ?
;
_space_group_IT_number 14
_symmetry_cell_setting monoclinic
_symmetry_space_group_name_Hall '-P 2ybc'
_symmetry_space_group_name_H-M 'P 1 21/c 1'
_atom_sites_solution_hydrogens geom
_atom_sites_solution_primary direct
_atom_sites_solution_secondary difmap
_audit_creation_method SHELXL-97
_cell_angle_alpha 90.00
_cell_angle_beta 95.4500(10)
_cell_angle_gamma 90.00
_cell_formula_units_Z 4
_cell_length_a 9.5519(2)
_cell_length_b 9.4221(2)
_cell_length_c 26.6438(6)
_cell_measurement_reflns_used 4502
_cell_measurement_temperature 293(2)
_cell_measurement_theta_max 25.350
_cell_measurement_theta_min 0.407
_cell_volume 2387.07(9)
_computing_cell_refinement 'HKL Scalepack (Otwinowski & Minor 1997)'
_computing_data_collection 'Collect (Bruker AXS BV, 1997-2004)'
_computing_data_reduction 'HKL Denzo and Scalepack (Otwinowski & Minor 1997)'
_computing_molecular_graphics 'EUCLID (Spek, 1982)'
_computing_publication_material 'SHELXL-97 (Sheldrick, 1997)'
_computing_structure_refinement 'SHELXL-97 (Sheldrick, 1997)'
_computing_structure_solution 'DIRDIF-96 (Beurskens et al., 1996)'
_diffrn_ambient_temperature 293(2)
_diffrn_detector_area_resol_mean 9
_diffrn_measured_fraction_theta_full 0.998
_diffrn_measured_fraction_theta_max 0.998
_diffrn_measurement_device '95mm CCD camera on \k-goniostat'
_diffrn_measurement_device_type KappaCCD
_diffrn_measurement_method CCD
_diffrn_radiation_monochromator 'horizonally mounted graphite crystal'
_diffrn_radiation_source 'fine-focus sealed tube'
_diffrn_radiation_type MoK\a
_diffrn_radiation_wavelength 0.71073
_diffrn_reflns_av_R_equivalents 0.0000
_diffrn_reflns_av_sigmaI/netI 0.0268
_diffrn_reflns_limit_h_max 11
_diffrn_reflns_limit_h_min 0
_diffrn_reflns_limit_k_max 11
_diffrn_reflns_limit_k_min 0
_diffrn_reflns_limit_l_max 31
_diffrn_reflns_limit_l_min -32
_diffrn_reflns_theta_full 25.34
_diffrn_reflns_theta_max 25.34
_diffrn_reflns_theta_min 1.54
_exptl_absorpt_coefficient_mu 1.967
_exptl_absorpt_correction_T_max 0.825
_exptl_absorpt_correction_T_min 0.600
_exptl_absorpt_correction_type multi-scan
_exptl_absorpt_process_details
;
 R.H. Blessing, Acta Cryst. (1995), A51, 33-38
;
_exptl_crystal_colour yellow
_exptl_crystal_density_diffrn 1.986
_exptl_crystal_density_method 'not measured'
_exptl_crystal_description prism
_exptl_crystal_F_000 1392
_exptl_crystal_size_max 0.27
_exptl_crystal_size_mid 0.22
_exptl_crystal_size_min 0.10
_refine_diff_density_max 0.874
_refine_diff_density_min -1.930
_refine_diff_density_rms 0.506
_refine_ls_extinction_method none
_refine_ls_goodness_of_fit_ref 1.035
_refine_ls_hydrogen_treatment mixed
_refine_ls_matrix_type full
_refine_ls_number_parameters 292
_refine_ls_number_reflns 16596
_refine_ls_number_restraints 2
_refine_ls_restrained_S_all 1.034
_refine_ls_R_factor_all 0.0336
_refine_ls_R_factor_gt 0.0248
_refine_ls_shift/su_max 0.001
_refine_ls_shift/su_mean 0.000
_refine_ls_structure_factor_coef Fsqd
_refine_ls_weighting_details
; calc
 [1.00000+-1.00000exp(-150.00(sin\q/\l)^2^)]/
   [\s^2^(Fo^2^)+0.0000+0.0000*P+(0.0694P)^2^+0.0000sin\q/\l]
 where P = 0.33333Fo^2^ + 0.66667Fc^2^
;
_refine_ls_weighting_scheme calc
_refine_ls_wR_factor_gt 0.0788
_refine_ls_wR_factor_ref 0.0907
_reflns_number_gt 3969
_reflns_number_total 4358
_reflns_threshold_expression >2sigma(I)
_cod_data_source_file om100148z_si_002.cif
_cod_data_source_block 3_(d341f)
_cod_original_sg_symbol_H-M 'P 21/c'
_cod_database_code 4065813

loop_
_symmetry_equiv_pos_as_xyz
'x, y, z'
'-x, y+1/2, -z+1/2'
'-x, -y, -z'
'x, -y-1/2, z-1/2'

loop_
_atom_site_label
_atom_site_type_symbol
_atom_site_fract_x
_atom_site_fract_y
_atom_site_fract_z
_atom_site_U_iso_or_equiv
_atom_site_adp_type
_atom_site_occupancy
_atom_site_symmetry_multiplicity
_atom_site_calc_flag
_atom_site_refinement_flags
C1 C 0.7011(4) 1.0326(4) 0.19739(14) 0.0466(9) Uani 1 1 d .
H1A H 0.6100 0.9959 0.2028 0.070 Uiso 1 1 calc R
H1B H 0.6908 1.1111 0.1744 0.070 Uiso 1 1 calc R
H1C H 0.7478 1.0641 0.2289 0.070 Uiso 1 1 calc R
C2 C 0.9247(4) 0.9831(4) 0.16862(16) 0.0471(9) Uani 1 1 d .
H2A H 0.9688 1.0149 0.2005 0.071 Uiso 1 1 calc R
H2B H 0.9118 1.0622 0.1460 0.071 Uiso 1 1 calc R
H2C H 0.9831 0.9132 0.1547 0.071 Uiso 1 1 calc R
C3 C 0.4877(4) 0.7420(4) 0.06096(14) 0.0369(8) Uani 1 1 d D
C4 C 0.5885(3) 0.6368(4) 0.05121(13) 0.0355(7) Uani 1 1 d .
C5 C 0.7148(3) 0.6564(4) 0.02755(13) 0.0355(8) Uani 1 1 d .
C6 C 0.7645(4) 0.5204(4) 0.00199(15) 0.0497(10) Uani 1 1 d .
H6A H 0.7822 0.4472 0.0268 0.075 Uiso 1 1 calc R
H6B H 0.8493 0.5402 -0.0134 0.075 Uiso 1 1 calc R
H6C H 0.6928 0.4895 -0.0234 0.075 Uiso 1 1 calc R
C7 C 0.5775(5) 0.8071(5) -0.06364(17) 0.0609(11) Uani 1 1 d .
H7A H 0.4950 0.8291 -0.0472 0.091 Uiso 1 1 calc R
H7B H 0.5679 0.7142 -0.0784 0.091 Uiso 1 1 calc R
H7C H 0.5884 0.8758 -0.0896 0.091 Uiso 1 1 calc R
C8 C 0.8936(6) 0.7870(6) -0.0513(2) 0.0760(15) Uani 1 1 d .
H8A H 0.8874 0.6977 -0.0687 0.114 Uiso 1 1 calc R
H8B H 0.9766 0.7883 -0.0280 0.114 Uiso 1 1 calc R
H8C H 0.8983 0.8625 -0.0753 0.114 Uiso 1 1 calc R
C9 C 0.7547(5) 0.9914(4) 0.01248(16) 0.0593(11) Uani 1 1 d .
H9A H 0.7659 1.0604 -0.0134 0.089 Uiso 1 1 calc R
H9B H 0.8358 0.9931 0.0367 0.089 Uiso 1 1 calc R
H9C H 0.6723 1.0134 0.0290 0.089 Uiso 1 1 calc R
C100 C 0.5726(4) 0.7377(4) 0.22361(15) 0.0433(9) Uani 1 1 d .
C101 C 0.3937(4) 0.8572(4) 0.14707(14) 0.0438(9) Uani 1 1 d .
C102 C 0.4387(4) 0.5691(4) 0.14921(15) 0.0468(9) Uani 1 1 d .
C200 C 0.9610(4) 0.6618(4) 0.17955(14) 0.0396(8) Uani 1 1 d .
C201 C 0.9819(4) 0.7054(4) 0.08148(14) 0.0424(9) Uani 1 1 d .
C202 C 0.8256(3) 0.4690(4) 0.11146(13) 0.0396(8) Uani 1 1 d .
C301 C 0.8546(4) 0.7666(4) 0.27667(17) 0.0491(10) Uani 1 1 d .
C302 C 0.7733(4) 0.5159(4) 0.22935(14) 0.0447(9) Uani 1 1 d .
N1 N 0.7185(3) 0.8674(3) 0.12776(10) 0.0300(6) Uani 1 1 d D
N2 N 0.7859(3) 0.9195(3) 0.17591(10) 0.0346(6) Uani 1 1 d .
O100 O 0.4981(3) 0.7431(4) 0.25486(12) 0.0645(9) Uani 1 1 d .
O101 O 0.2992(3) 0.9289(4) 0.14983(13) 0.0740(9) Uani 1 1 d .
O102 O 0.3731(4) 0.4706(4) 0.15334(14) 0.0827(11) Uani 1 1 d .
O200 O 1.0788(3) 0.6316(3) 0.18618(11) 0.0574(7) Uani 1 1 d .
O201 O 1.0886(3) 0.7227(4) 0.06751(13) 0.0704(10) Uani 1 1 d .
O202 O 0.8309(4) 0.3484(3) 0.11532(12) 0.0666(9) Uani 1 1 d .
O301 O 0.8955(4) 0.7974(4) 0.31583(13) 0.0795(11) Uani 1 1 d .
O302 O 0.7727(4) 0.3977(3) 0.23896(13) 0.0722(9) Uani 1 1 d .
Ru1 Ru 0.54924(3) 0.73294(3) 0.141218(10) 0.03078(11) Uani 1 1 d .
Ru2 Ru 0.80803(2) 0.66733(3) 0.108993(10) 0.02903(11) Uani 1 1 d .
Ru3 Ru 0.78163(3) 0.70669(3) 0.210090(10) 0.03359(11) Uani 1 1 d .
Si1 Si 0.73564(11) 0.81127(12) -0.01641(4) 0.0433(3) Uani 1 1 d .
H3A H 0.499(4) 0.837(5) 0.0478(16) 0.052 Uiso 1 1 d .
H3B H 0.388(2) 0.720(4) 0.0505(16) 0.052 Uiso 1 1 d D
H4 H 0.571(4) 0.542(5) 0.0569(15) 0.052 Uiso 1 1 d .
H10 H 0.712(4) 0.939(3) 0.1060(12) 0.052 Uiso 1 1 d D

loop_
_atom_site_aniso_label
_atom_site_aniso_U_11
_atom_site_aniso_U_22
_atom_site_aniso_U_33
_atom_site_aniso_U_23
_atom_site_aniso_U_13
_atom_site_aniso_U_12
C1 0.059(2) 0.0366(19) 0.044(2) -0.0093(16) 0.0029(17) 0.0061(17)
C2 0.0396(18) 0.041(2) 0.059(2) -0.0018(18) -0.0037(17) -0.0105(16)
C3 0.0291(18) 0.047(2) 0.033(2) -0.0014(16) -0.0030(14) -0.0019(15)
C4 0.0345(17) 0.0374(18) 0.0336(18) -0.0032(15) -0.0028(14) -0.0059(15)
C5 0.0337(17) 0.0401(19) 0.0320(18) -0.0060(14) -0.0006(14) -0.0006(14)
C6 0.047(2) 0.053(2) 0.049(2) -0.0197(19) 0.0016(17) 0.0073(18)
C7 0.069(3) 0.069(3) 0.044(2) 0.008(2) 0.000(2) 0.002(2)
C8 0.066(3) 0.108(4) 0.059(3) 0.003(3) 0.029(2) -0.008(3)
C9 0.080(3) 0.046(2) 0.053(3) 0.0089(19) 0.010(2) -0.012(2)
C100 0.043(2) 0.048(2) 0.040(2) 0.0027(16) 0.0094(17) 0.0026(17)
C101 0.0370(19) 0.054(2) 0.041(2) 0.0026(17) 0.0072(15) 0.0054(18)
C102 0.0399(19) 0.056(2) 0.046(2) 0.0001(18) 0.0108(16) -0.0071(18)
C200 0.039(2) 0.038(2) 0.041(2) -0.0008(15) 0.0011(15) -0.0009(15)
C201 0.038(2) 0.046(2) 0.044(2) -0.0072(16) 0.0054(16) 0.0013(16)
C202 0.0405(18) 0.038(2) 0.039(2) -0.0012(15) 0.0004(15) 0.0016(15)
C301 0.053(2) 0.049(2) 0.043(2) -0.0017(18) -0.0072(18) 0.0152(18)
C302 0.049(2) 0.049(2) 0.036(2) 0.0062(17) 0.0013(15) -0.0039(18)
N1 0.0305(13) 0.0298(13) 0.0292(15) -0.0015(11) -0.0002(11) -0.0014(11)
N2 0.0355(14) 0.0323(15) 0.0349(15) -0.0070(12) -0.0023(11) -0.0008(12)
O100 0.0554(17) 0.098(3) 0.0427(18) 0.0023(15) 0.0194(14) 0.0056(16)
O101 0.0549(18) 0.085(2) 0.085(2) 0.0122(18) 0.0202(15) 0.0312(17)
O102 0.088(2) 0.065(2) 0.100(3) -0.0034(19) 0.030(2) -0.0369(19)
O200 0.0380(14) 0.0681(19) 0.0639(19) -0.0045(15) -0.0075(12) 0.0160(13)
O201 0.0346(15) 0.103(3) 0.077(2) -0.0138(18) 0.0230(15) -0.0134(15)
O202 0.086(2) 0.0354(17) 0.076(2) 0.0012(14) -0.0014(17) 0.0101(15)
O301 0.106(3) 0.081(2) 0.046(2) -0.0164(17) -0.0244(18) 0.021(2)
O302 0.090(2) 0.0486(19) 0.078(2) 0.0201(16) 0.0083(18) -0.0100(16)
Ru1 0.02450(16) 0.03465(18) 0.03347(19) -0.00028(11) 0.00418(11) -0.00090(10)
Ru2 0.02527(16) 0.02858(17) 0.03335(18) -0.00317(10) 0.00345(11) 0.00035(10)
Ru3 0.03605(18) 0.03407(18) 0.02978(18) 0.00024(11) -0.00145(12) 0.00037(11)
Si1 0.0435(6) 0.0529(6) 0.0346(6) 0.0022(4) 0.0092(4) -0.0033(5)

loop_
_atom_type_symbol
_atom_type_description
_atom_type_scat_dispersion_real
_atom_type_scat_dispersion_imag
_atom_type_scat_source
C C 0.0033 0.0016 'International Tables Vol C Tables 4.2.6.8 and 6.1.1.4'
H H 0.0000 0.0000 'International Tables Vol C Tables 4.2.6.8 and 6.1.1.4'
N N 0.0061 0.0033 'International Tables Vol C Tables 4.2.6.8 and 6.1.1.4'
O O 0.0106 0.0060 'International Tables Vol C Tables 4.2.6.8 and 6.1.1.4'
Ru Ru -1.2594 0.8363 'International Tables Vol C Tables 4.2.6.8 and 6.1.1.4'
Si Si 0.0817 0.0704 'International Tables Vol C Tables 4.2.6.8 and 6.1.1.4'

loop_
_geom_angle_atom_site_label_1
_geom_angle_atom_site_label_2
_geom_angle_atom_site_label_3
_geom_angle
N2 C1 H1A 109.5
N2 C1 H1B 109.5
H1A C1 H1B 109.5
N2 C1 H1C 109.5
H1A C1 H1C 109.5
H1B C1 H1C 109.5
N2 C2 H2A 109.5
N2 C2 H2B 109.5
H2A C2 H2B 109.5
N2 C2 H2C 109.5
H2A C2 H2C 109.5
H2B C2 H2C 109.5
C4 C3 Ru1 91.6(2)
C4 C3 H3A 118(3)
Ru1 C3 H3A 111(2)
C4 C3 H3B 117(2)
Ru1 C3 H3B 116(3)
H3A C3 H3B 103(3)
C3 C4 C5 127.3(3)
C3 C4 Ru2 110.5(2)
C5 C4 Ru2 63.99(17)
C3 C4 H4 120(2)
C5 C4 H4 112(2)
Ru2 C4 H4 100(2)
C4 C5 C6 113.3(3)
C4 C5 Si1 121.1(3)
C6 C5 Si1 108.1(3)
C4 C5 Ru2 81.6(2)
C6 C5 Ru2 110.5(2)
Si1 C5 Ru2 120.13(16)
C5 C6 H6A 109.5
C5 C6 H6B 109.5
H6A C6 H6B 109.5
C5 C6 H6C 109.5
H6A C6 H6C 109.5
H6B C6 H6C 109.5
Si1 C7 H7A 109.5
Si1 C7 H7B 109.5
H7A C7 H7B 109.5
Si1 C7 H7C 109.5
H7A C7 H7C 109.5
H7B C7 H7C 109.5
Si1 C8 H8A 109.5
Si1 C8 H8B 109.5
H8A C8 H8B 109.5
Si1 C8 H8C 109.5
H8A C8 H8C 109.5
H8B C8 H8C 109.5
Si1 C9 H9A 109.5
Si1 C9 H9B 109.5
H9A C9 H9B 109.5
Si1 C9 H9C 109.5
H9A C9 H9C 109.5
H9B C9 H9C 109.5
O100 C100 Ru3 143.5(3)
O100 C100 Ru1 135.9(3)
Ru3 C100 Ru1 80.31(13)
O101 C101 Ru1 178.4(4)
O102 C102 Ru1 179.0(4)
O200 C200 Ru3 147.5(3)
O200 C200 Ru2 132.2(3)
Ru3 C200 Ru2 79.88(12)
O201 C201 Ru2 175.7(4)
O202 C202 Ru2 175.7(4)
O301 C301 Ru3 177.9(4)
O302 C302 Ru3 176.2(4)
N2 N1 Ru1 109.40(19)
N2 N1 Ru2 110.23(17)
Ru1 N1 Ru2 80.85(9)
N2 N1 H10 108(3)
Ru1 N1 H10 124(3)
Ru2 N1 H10 121(3)
N1 N2 C2 110.1(3)
N1 N2 C1 111.5(2)
C2 N2 C1 106.7(3)
N1 N2 Ru3 91.93(17)
C2 N2 Ru3 118.2(2)
C1 N2 Ru3 117.5(2)
C102 Ru1 C101 92.51(17)
C102 Ru1 N1 162.27(14)
C101 Ru1 N1 105.09(14)
C102 Ru1 C3 92.36(16)
C101 Ru1 C3 85.20(14)
N1 Ru1 C3 87.08(12)
C102 Ru1 C100 84.76(16)
C101 Ru1 C100 84.92(15)
N1 Ru1 C100 98.70(12)
C3 Ru1 C100 169.57(13)
C102 Ru1 Ru3 105.94(12)
C101 Ru1 Ru3 125.80(11)
N1 Ru1 Ru3 65.50(7)
C3 Ru1 Ru3 141.98(10)
C100 Ru1 Ru3 48.20(10)
C102 Ru1 Ru2 112.18(12)
C101 Ru1 Ru2 152.71(12)
N1 Ru1 Ru2 50.17(7)
C3 Ru1 Ru2 82.46(10)
C100 Ru1 Ru2 107.91(10)
Ru3 Ru1 Ru2 59.905(10)
C202 Ru2 C201 97.02(16)
C202 Ru2 N1 154.39(13)
C201 Ru2 N1 107.70(13)
C202 Ru2 C5 90.81(13)
C201 Ru2 C5 85.32(14)
N1 Ru2 C5 97.67(11)
C202 Ru2 C200 84.24(14)
C201 Ru2 C200 78.91(15)
N1 Ru2 C200 93.82(12)
C5 Ru2 C200 162.73(13)
C202 Ru2 C4 88.50(13)
C201 Ru2 C4 119.63(14)
N1 Ru2 C4 85.13(11)
C5 Ru2 C4 34.37(12)
C200 Ru2 C4 160.88(13)
C202 Ru2 Ru3 96.66(10)
C201 Ru2 Ru3 120.88(11)
N1 Ru2 Ru3 65.10(7)
C5 Ru2 Ru3 151.34(9)
C200 Ru2 Ru3 45.92(10)
C4 Ru2 Ru3 117.97(8)
C202 Ru2 Ru1 106.95(11)
C201 Ru2 Ru1 155.87(11)
N1 Ru2 Ru1 48.98(7)
C5 Ru2 Ru1 91.47(9)
C200 Ru2 Ru1 105.80(10)
C4 Ru2 Ru1 59.59(8)
Ru3 Ru2 Ru1 59.881(10)
C302 Ru3 C301 92.86(16)
C302 Ru3 C200 88.23(16)
C301 Ru3 C200 100.75(16)
C302 Ru3 C100 91.19(16)
C301 Ru3 C100 93.93(17)
C200 Ru3 C100 165.32(15)
C302 Ru3 N2 171.52(13)
C301 Ru3 N2 95.44(14)
C200 Ru3 N2 88.52(13)
C100 Ru3 N2 89.97(13)
C302 Ru3 Ru1 102.48(11)
C301 Ru3 Ru1 141.73(12)
C200 Ru3 Ru1 114.41(10)
C100 Ru3 Ru1 51.49(11)
N2 Ru3 Ru1 71.84(6)
C302 Ru3 Ru2 98.56(11)
C301 Ru3 Ru2 151.73(14)
C200 Ru3 Ru2 54.20(10)
C100 Ru3 Ru2 111.49(11)
N2 Ru3 Ru2 73.22(7)
Ru1 Ru3 Ru2 60.214(9)
C8 Si1 C9 105.4(2)
C8 Si1 C7 107.6(2)
C9 Si1 C7 109.7(2)
C8 Si1 C5 110.7(2)
C9 Si1 C5 117.24(17)
C7 Si1 C5 105.90(18)

loop_
_geom_bond_atom_site_label_1
_geom_bond_atom_site_label_2
_geom_bond_distance
C1 N2 1.486(4)
C1 H1A 0.9600
C1 H1B 0.9600
C1 H1C 0.9600
C2 N2 1.484(4)
C2 H2A 0.9600
C2 H2B 0.9600
C2 H2C 0.9600
C3 C4 1.423(5)
C3 Ru1 2.165(4)
C3 H3A 0.97(4)
C3 H3B 0.992(19)
C4 C5 1.425(5)
C4 Ru2 2.497(3)
C4 H4 0.93(4)
C5 C6 1.547(5)
C5 Si1 1.893(4)
C5 Ru2 2.268(3)
C6 H6A 0.9600
C6 H6B 0.9600
C6 H6C 0.9600
C7 Si1 1.873(4)
C7 H7A 0.9600
C7 H7B 0.9600
C7 H7C 0.9600
C8 Si1 1.861(5)
C8 H8A 0.9600
C8 H8B 0.9600
C8 H8C 0.9600
C9 Si1 1.865(4)
C9 H9A 0.9600
C9 H9B 0.9600
C9 H9C 0.9600
C100 O100 1.147(5)
C100 Ru3 2.082(4)
C100 Ru1 2.186(4)
C101 O101 1.135(4)
C101 Ru1 1.910(4)
C102 O102 1.131(5)
C102 Ru1 1.893(4)
C200 O200 1.158(4)
C200 Ru3 2.010(4)
C200 Ru2 2.269(4)
C201 O201 1.129(5)
C201 Ru2 1.912(4)
C202 O202 1.141(5)
C202 Ru2 1.877(4)
C301 O301 1.118(5)
C301 Ru3 1.928(4)
C302 O302 1.143(5)
C302 Ru3 1.874(4)
N1 N2 1.464(4)
N1 Ru1 2.111(3)
N1 Ru2 2.149(3)
N1 H10 0.885(19)
N2 Ru3 2.204(3)
Ru1 Ru3 2.7535(4)
Ru1 Ru2 2.7627(4)
Ru2 Ru3 2.7542(4)
